data_2206624
loop_
_publ_author_name
'Nengfang, She'
'Huizhen Guo'
'Guodong Yin'
'Anxin Wu'

_publ_section_title
;
 2,2,6,6-Tetramethylpiperidin-4-ol
;
_journal_coeditor_code BH6018
_journal_issue 9
_journal_name_full 'Acta Crystallographica Section E'
_journal_page_first o2902
_journal_page_last o2903
_journal_paper_doi 10.1107/S1600536805024372
_journal_volume 61
_journal_year 2005
_chemical_formula_iupac 'C9 H19 N O'
_chemical_formula_moiety 'C9 H19 N O'
_chemical_formula_sum 'C9 H19 N O'
_chemical_formula_weight 157.25
_chemical_name_systematic
;
2,2,6,6-Tetramethyl-piperidin-4-ol
;
_space_group_IT_number 64
_symmetry_cell_setting orthorhombic
_symmetry_space_group_name_Hall '-C 2ac 2'
_symmetry_space_group_name_H-M 'C m c a'
_atom_sites_solution_hydrogens geom
_atom_sites_solution_primary direct
_atom_sites_solution_secondary difmap
_audit_creation_method SHELXL97
_cell_angle_alpha 90.00
_cell_angle_beta 90.00
_cell_angle_gamma 90.00
_cell_formula_units_Z 8
_cell_length_a 14.149(2)
_cell_length_b 10.1346(15)
_cell_length_c 13.3806(18)
_cell_measurement_reflns_used 635
_cell_measurement_temperature 292(2)
_cell_measurement_theta_max 21.64
_cell_measurement_theta_min 2.88
_cell_volume 1918.7(5)
_computing_cell_refinement 'SAINT (Bruker, 1999)'
_computing_data_collection 'SMART (Bruker, 1997)'
_computing_data_reduction SAINT
_computing_molecular_graphics 'SHELXTL (Bruker, 2001)'
_computing_publication_material SHELXTL
_computing_structure_refinement 'SHELXL97 (Sheldrick, 1997)'
_computing_structure_solution 'SHELXS97 (Sheldrick, 1997)'
_diffrn_ambient_temperature 292(2)
_diffrn_measured_fraction_theta_full 0.998
_diffrn_measured_fraction_theta_max 0.998
_diffrn_measurement_device_type 'Bruker SMART 4K CCD area-detector'
_diffrn_measurement_method '\f and \w'
_diffrn_radiation_monochromator graphite
_diffrn_radiation_source 'fine-focus sealed tube'
_diffrn_radiation_type MoK\a
_diffrn_radiation_wavelength 0.71073
_diffrn_reflns_av_R_equivalents 0.0932
_diffrn_reflns_av_sigmaI/netI 0.0675
_diffrn_reflns_limit_h_max 18
_diffrn_reflns_limit_h_min -15
_diffrn_reflns_limit_k_max 11
_diffrn_reflns_limit_k_min -12
_diffrn_reflns_limit_l_max 16
_diffrn_reflns_limit_l_min -14
_diffrn_reflns_number 4310
_diffrn_reflns_theta_full 27.00
_diffrn_reflns_theta_max 27.00
_diffrn_reflns_theta_min 2.88
_diffrn_standards_decay_% 0
_diffrn_standards_interval_count 0
_diffrn_standards_interval_time 0
_diffrn_standards_number 0
_exptl_absorpt_coefficient_mu 0.070
_exptl_absorpt_correction_type none
_exptl_crystal_colour colorless
_exptl_crystal_density_diffrn 1.089
_exptl_crystal_density_method 'not measured'
_exptl_crystal_description block
_exptl_crystal_F_000 704
_exptl_crystal_size_max 0.20
_exptl_crystal_size_mid 0.10
_exptl_crystal_size_min 0.10
_refine_diff_density_max 0.175
_refine_diff_density_min -0.179
_refine_ls_extinction_coef 0.0144(15)
_refine_ls_extinction_expression Fc^*^=kFc[1+0.001xFc^2^\l^3^/sin(2\q)]^-1/4^
_refine_ls_extinction_method SHELXL97
_refine_ls_goodness_of_fit_ref 0.877
_refine_ls_hydrogen_treatment constr
_refine_ls_matrix_type full
_refine_ls_number_parameters 64
_refine_ls_number_reflns 1091
_refine_ls_number_restraints 0
_refine_ls_restrained_S_all 0.877
_refine_ls_R_factor_all 0.0854
_refine_ls_R_factor_gt 0.0525
_refine_ls_shift/su_max 0.000
_refine_ls_shift/su_mean 0.000
_refine_ls_structure_factor_coef Fsqd
_refine_ls_weighting_details 'calc w = 1/[\s^2^(Fo^2^)+(0.0544P)^2^] where P = (Fo^2^+2Fc^2^)/3'
_refine_ls_weighting_scheme calc
_refine_ls_wR_factor_gt 0.1080
_refine_ls_wR_factor_ref 0.1202
_reflns_number_gt 627
_reflns_number_total 1091
_reflns_threshold_expression I>2\s(I)
_cod_data_source_file bh6018.cif
_cod_data_source_block I
_cod_depositor_comments
;
The following automatic conversions were performed:
'_symmetry_cell_setting' value 'Orthorhombic' changed to 'orthorhombic'
according to '/home/saulius/struct/CIF-dictionaries/cif_core.dic'
dictionary named 'cif_core.dic' version 2.4.1 from 2010-06-29.

Automatic conversion script
Id: cif_fix_enum 1527 2010-12-29 10:47:43Z saulius 

The following automatic conversions were performed:

'_symmetry_cell_setting' value 'Orthorhombic' changed to
'orthorhombic' according to
/home/saulius/struct/CIF-dictionaries/cif_core.dic dictionary named
'cif_core.dic' version 2.4.1 from 2010-06-29.

Automatic conversion script
Id: cif_fix_values 1715 2011-07-08 13:25:40Z adriana 
;
_cod_original_sg_symbol_Hall '-C 2bc 2'
_cod_database_code 2206624
_cod_database_fobs_code 2206624

loop_
_symmetry_equiv_pos_as_xyz
'x, y, z'
'-x, -y+1/2, z+1/2'
'-x, y+1/2, -z+1/2'
'x, -y, -z'
'x+1/2, y+1/2, z'
'-x+1/2, -y+1, z+1/2'
'-x+1/2, y+1, -z+1/2'
'x+1/2, -y+1/2, -z'
'-x, -y, -z'
'x, y-1/2, -z-1/2'
'x, -y-1/2, z-1/2'
'-x, y, z'
'-x+1/2, -y+1/2, -z'
'x+1/2, y, -z-1/2'
'x+1/2, -y, z-1/2'
'-x+1/2, y+1/2, z'

loop_
_atom_site_label
_atom_site_fract_x
_atom_site_fract_y
_atom_site_fract_z
_atom_site_U_iso_or_equiv
_atom_site_adp_type
_atom_site_calc_flag
_atom_site_refinement_flags
_atom_site_occupancy
_atom_site_type_symbol
C1 0.0000 0.1505(2) 0.72631(15) 0.0407(6) Uani d S 1 C
H1 0.0000 0.0689 0.7656 0.049 Uiso calc SR 1 H
C2 0.08643(10) 0.23024(15) 0.75302(12) 0.0454(5) Uani d . 1 C
H2A 0.0871 0.3101 0.7131 0.054 Uiso calc R 1 H
H2B 0.1424 0.1797 0.7362 0.054 Uiso calc R 1 H
C3 0.09076(11) 0.26771(15) 0.86296(12) 0.0446(5) Uani d . 1 C
C4 0.11645(17) 0.1471(2) 0.92716(15) 0.0774(7) Uani d . 1 C
H4A 0.1132 0.1704 0.9966 0.116 Uiso calc R 1 H
H4B 0.1794 0.1187 0.9112 0.116 Uiso calc R 1 H
H4C 0.0728 0.0768 0.9138 0.116 Uiso calc R 1 H
C5 0.16759(13) 0.37157(19) 0.87969(14) 0.0691(7) Uani d . 1 C
H5A 0.1546 0.4476 0.8392 0.104 Uiso calc R 1 H
H5B 0.2279 0.3355 0.8615 0.104 Uiso calc R 1 H
H5C 0.1685 0.3968 0.9489 0.104 Uiso calc R 1 H
N1 0.0000 0.33160(17) 0.89140(14) 0.0407(5) Uani d S 1 N
O1 0.0000 0.11754(18) 0.62227(11) 0.0533(6) Uani d S 1 O
H1A 0.0000 0.028(3) 0.620(2) 0.079(9) Uiso d S 1 H
H1B 0.0000 0.342(2) 0.9548(16) 0.046(7) Uiso d S 1 H

loop_
_atom_site_aniso_label
_atom_site_aniso_U_11
_atom_site_aniso_U_22
_atom_site_aniso_U_33
_atom_site_aniso_U_12
_atom_site_aniso_U_13
_atom_site_aniso_U_23
C1 0.0551(15) 0.0380(12) 0.0290(12) 0.000 0.000 0.0000(9)
C2 0.0455(10) 0.0442(9) 0.0464(11) 0.0038(7) 0.0037(7) -0.0041(8)
C3 0.0465(10) 0.0430(9) 0.0444(10) 0.0084(7) -0.0083(8) -0.0050(8)
C4 0.1036(18) 0.0664(13) 0.0622(14) 0.0284(11) -0.0316(11) 0.0002(10)
C5 0.0466(12) 0.0739(14) 0.0867(15) 0.0040(10) -0.0122(10) -0.0284(11)
N1 0.0500(13) 0.0417(11) 0.0305(12) 0.000 0.000 -0.0032(9)
O1 0.0813(14) 0.0480(10) 0.0307(10) 0.000 0.000 -0.0055(7)

loop_
_atom_type_symbol
_atom_type_description
_atom_type_scat_dispersion_real
_atom_type_scat_dispersion_imag
_atom_type_scat_source
C C 0.0033 0.0016 'International Tables Vol C Tables 4.2.6.8 and 6.1.1.4'
H H 0.0000 0.0000 'International Tables Vol C Tables 4.2.6.8 and 6.1.1.4'
N N 0.0061 0.0033 'International Tables Vol C Tables 4.2.6.8 and 6.1.1.4'
O O 0.0106 0.0060 'International Tables Vol C Tables 4.2.6.8 and 6.1.1.4'

loop_
_geom_angle_atom_site_label_1
_geom_angle_atom_site_label_2
_geom_angle_atom_site_label_3
_geom_angle_site_symmetry_1
_geom_angle_site_symmetry_3
_geom_angle
O1 C1 C2 . . 110.82(11)
O1 C1 C2 . 12 110.82(11)
C2 C1 C2 . 12 108.31(18)
O1 C1 H1 . . 108.9
C2 C1 H1 . . 108.9
C2 C1 H1 12 . 108.9
C1 C2 C3 . . 113.30(14)
C1 C2 H2A . . 108.9
C3 C2 H2A . . 108.9
C1 C2 H2B . . 108.9
C3 C2 H2B . . 108.9
H2A C2 H2B . . 107.7
N1 C3 C2 . . 108.75(13)
N1 C3 C5 . . 106.05(13)
C2 C3 C5 . . 110.00(14)
N1 C3 C4 . . 114.03(15)
C2 C3 C4 . . 110.57(13)
C5 C3 C4 . . 107.30(14)
C3 C4 H4A . . 109.5
C3 C4 H4B . . 109.5
H4A C4 H4B . . 109.5
C3 C4 H4C . . 109.5
H4A C4 H4C . . 109.5
H4B C4 H4C . . 109.5
C3 C5 H5A . . 109.5
C3 C5 H5B . . 109.5
H5A C5 H5B . . 109.5
C3 C5 H5C . . 109.5
H5A C5 H5C . . 109.5
H5B C5 H5C . . 109.5
C3 N1 C3 . 12 119.35(17)
C3 N1 H1B . . 108.0(6)
C3 N1 H1B 12 . 108.0(6)
C1 O1 H1A . . 105.7(18)

loop_
_geom_bond_atom_site_label_1
_geom_bond_atom_site_label_2
_geom_bond_site_symmetry_2
_geom_bond_distance
C1 O1 . 1.432(2)
C1 C2 . 1.5087(19)
C1 C2 12 1.5087(19)
C1 H1 . 0.9800
C2 C3 . 1.520(2)
C2 H2A . 0.9700
C2 H2B . 0.9700
C3 N1 . 1.4877(18)
C3 C5 . 1.530(2)
C3 C4 . 1.538(2)
C4 H4A . 0.9600
C4 H4B . 0.9600
C4 H4C . 0.9600
C5 H5A . 0.9600
C5 H5B . 0.9600
C5 H5C . 0.9600
N1 C3 12 1.4877(18)
N1 H1B . 0.85(2)
O1 H1A . 0.91(3)

loop_
_geom_hbond_atom_site_label_D
_geom_hbond_atom_site_label_H
_geom_hbond_atom_site_label_A
_geom_hbond_site_symmetry_A
_geom_hbond_distance_DH
_geom_hbond_distance_HA
_geom_hbond_distance_DA
_geom_hbond_angle_DHA
_geom_hbond_publ_flag
N1 H1B O1 2 0.85(2) 2.28(2) 3.132(3) 177(2) yes
O1 H1A N1 10_557 0.91(3) 1.99(3) 2.904(2) 178(3) yes

loop_
_geom_torsion_atom_site_label_1
_geom_torsion_atom_site_label_2
_geom_torsion_atom_site_label_3
_geom_torsion_atom_site_label_4
_geom_torsion_site_symmetry_1
_geom_torsion_site_symmetry_4
_geom_torsion
O1 C1 C2 C3 . . -179.67(13)
C2 C1 C2 C3 12 . 58.6(2)
C1 C2 C3 N1 . . -52.19(18)
C1 C2 C3 C5 . . -167.93(14)
C1 C2 C3 C4 . . 73.74(19)
C2 C3 N1 C3 . 12 48.4(2)
C5 C3 N1 C3 . 12 166.62(13)
C4 C3 N1 C3 . 12 -75.5(2)
